data_4022407
loop_
_publ_author_name
'Neal A. Yakelis'
'William R. Roush'

_publ_section_title
;
 Synthesis of the C(21)-C(26) Fragment of Superstolide A:
 Concerning the Stereochemistry of (E)-Crotylboration Reactions
 of Alaninal Derivatives
;
_journal_name_full 'Journal of Organic Chemistry'
_journal_page_first 3838
_journal_page_last 3843
_journal_paper_doi 10.1021/jo0341012
_journal_volume 68
_journal_year 2003
_chemical_formula_sum 'C22 H30 N2 O6'
_chemical_formula_weight 418.48
_chemical_name_systematic
;
 ?
;
_space_group_IT_number 14
_symmetry_cell_setting monoclinic
_symmetry_space_group_name_Hall '-P 2ybc'
_symmetry_space_group_name_H-M 'P 1 21/c 1'
_atom_sites_solution_hydrogens geom
_atom_sites_solution_primary direct
_atom_sites_solution_secondary difmap
_audit_creation_method SHELXL-97
_cell_angle_alpha 90.00
_cell_angle_beta 96.758(4)
_cell_angle_gamma 90.00
_cell_formula_units_Z 4
_cell_length_a 11.7459(9)
_cell_length_b 15.2229(12)
_cell_length_c 12.6890(10)
_cell_measurement_reflns_used 2532
_cell_measurement_temperature 150(2)
_cell_measurement_theta_max 22.82
_cell_measurement_theta_min 2.85
_cell_volume 2253.1(3)
_computing_cell_refinement 'Bruker SMART'
_computing_data_collection 'Bruker SMART'
_computing_data_reduction 'Bruker SHELXTL'
_computing_molecular_graphics 'Bruker SHELXTL'
_computing_publication_material 'Bruker SHELXTL'
_computing_structure_refinement 'Bruker SHELXTL'
_computing_structure_solution 'Bruker SHELXTL'
_diffrn_ambient_temperature 150(2)
_diffrn_detector_area_resol_mean 0.80
_diffrn_measured_fraction_theta_full 0.991
_diffrn_measured_fraction_theta_max 0.991
_diffrn_measurement_device_type 'CCD area detector'
_diffrn_measurement_method 'phi and omega scans'
_diffrn_radiation_monochromator graphite
_diffrn_radiation_source 'fine-focus sealed tube'
_diffrn_radiation_type MoK\a
_diffrn_radiation_wavelength 0.71073
_diffrn_reflns_av_R_equivalents 0.0900
_diffrn_reflns_av_sigmaI/netI 0.1017
_diffrn_reflns_limit_h_max 14
_diffrn_reflns_limit_h_min -14
_diffrn_reflns_limit_k_max 18
_diffrn_reflns_limit_k_min -18
_diffrn_reflns_limit_l_max 15
_diffrn_reflns_limit_l_min -15
_diffrn_reflns_number 31373
_diffrn_reflns_theta_full 26.37
_diffrn_reflns_theta_max 26.37
_diffrn_reflns_theta_min 2.85
_exptl_absorpt_coefficient_mu 0.090
_exptl_absorpt_correction_T_max 0.9911
_exptl_absorpt_correction_T_min 0.9753
_exptl_absorpt_correction_type none
_exptl_crystal_colour plate
_exptl_crystal_density_diffrn 1.234
_exptl_crystal_density_method 'not measured'
_exptl_crystal_description colorless
_exptl_crystal_F_000 896
_exptl_crystal_size_max 0.28
_exptl_crystal_size_mid 0.28
_exptl_crystal_size_min 0.10
_refine_diff_density_max 0.269
_refine_diff_density_min -0.224
_refine_diff_density_rms 0.053
_refine_ls_extinction_coef 0.0039(6)
_refine_ls_extinction_expression Fc^*^=kFc[1+0.001xFc^2^\l^3^/sin(2\q)]^-1/4^
_refine_ls_extinction_method SHELXL
_refine_ls_goodness_of_fit_ref 1.002
_refine_ls_hydrogen_treatment mixed
_refine_ls_matrix_type full
_refine_ls_number_parameters 273
_refine_ls_number_reflns 6812
_refine_ls_number_restraints 0
_refine_ls_restrained_S_all 1.002
_refine_ls_R_factor_all 0.1268
_refine_ls_R_factor_gt 0.0493
_refine_ls_shift/su_max 0.000
_refine_ls_shift/su_mean 0.000
_refine_ls_structure_factor_coef Fsqd
_refine_ls_weighting_details 'calc w=1/[\s^2^(Fo^2^)+(0.0375P)^2^+0.0000P] where P=(Fo^2^+2Fc^2^)/3'
_refine_ls_weighting_scheme calc
_refine_ls_wR_factor_gt 0.0959
_refine_ls_wR_factor_ref 0.1089
_reflns_number_gt 3480
_reflns_number_total 6812
_reflns_threshold_expression >2sigma(I)
_cod_data_source_file jo0341012si20030127_023346.cif
_cod_data_source_block ny286
_cod_depositor_comments
;
The following automatic conversions were performed:
'_symmetry_cell_setting' value 'Monoclinic' changed to 'monoclinic'
according to '/home/saulius/struct/CIF-dictionaries/cif_core.dic'
dictionary named 'cif_core.dic' version 2.4.1 from 2010-06-29.

Automatic conversion script
Id: cif_fix_enum 1527 2010-12-29 10:47:43Z saulius 
;
_cod_original_sg_symbol_H-M 'P 21/c'
_cod_database_code 4022407

loop_
_symmetry_equiv_pos_as_xyz
'x, y, z'
'-x, y+1/2, -z+1/2'
'-x, -y, -z'
'x, -y-1/2, z-1/2'

loop_
_atom_site_label
_atom_site_type_symbol
_atom_site_fract_x
_atom_site_fract_y
_atom_site_fract_z
_atom_site_U_iso_or_equiv
_atom_site_adp_type
_atom_site_occupancy
_atom_site_symmetry_multiplicity
_atom_site_calc_flag
_atom_site_refinement_flags
N1 N 0.08247(17) 0.15958(12) 0.27227(16) 0.0474(5) Uani 1 1 d .
N2 N 0.76101(13) 0.51669(10) 0.62765(11) 0.0252(4) Uani 1 1 d .
C1 C 0.18639(17) 0.17693(13) 0.34623(16) 0.0312(5) Uani 1 1 d .
C2 C 0.18016(18) 0.16860(12) 0.45431(16) 0.0350(5) Uani 1 1 d .
H2A H 0.1106 0.1523 0.4805 0.042 Uiso 1 1 calc R
C3 C 0.27859(18) 0.18488(12) 0.52264(16) 0.0290(5) Uani 1 1 d .
H3A H 0.2772 0.1789 0.5970 0.035 Uiso 1 1 calc R
C4 C 0.37958(16) 0.20986(11) 0.48373(15) 0.0235(5) Uani 1 1 d .
C5 C 0.38223(17) 0.21749(11) 0.37458(14) 0.0270(5) Uani 1 1 d .
H5A H 0.4513 0.2342 0.3478 0.032 Uiso 1 1 calc R
C6 C 0.28477(19) 0.20088(13) 0.30518(16) 0.0311(5) Uani 1 1 d .
H6A H 0.2859 0.2059 0.2307 0.037 Uiso 1 1 calc R
C7 C 0.48327(17) 0.22642(12) 0.56199(15) 0.0242(5) Uani 1 1 d .
C8 C 0.68853(16) 0.24609(11) 0.57846(14) 0.0245(5) Uani 1 1 d .
H8A H 0.6746 0.2621 0.6523 0.029 Uiso 1 1 calc R
C9 C 0.74977(17) 0.15716(12) 0.58047(15) 0.0278(5) Uani 1 1 d .
H9A H 0.7557 0.1390 0.5056 0.033 Uiso 1 1 calc R
C10 C 0.68177(18) 0.08891(13) 0.63081(16) 0.0347(5) Uani 1 1 d .
H10A H 0.6724 0.0960 0.7037 0.042 Uiso 1 1 calc R
C11 C 0.63451(19) 0.02051(14) 0.58174(17) 0.0509(7) Uani 1 1 d .
H11A H 0.6420 0.0113 0.5088 0.061 Uiso 1 1 calc R
H11B H 0.5925 -0.0201 0.6189 0.061 Uiso 1 1 calc R
C12 C 0.87146(17) 0.16445(13) 0.63881(15) 0.0391(6) Uani 1 1 d .
H12A H 0.9097 0.1073 0.6382 0.059 Uiso 1 1 calc R
H12B H 0.8674 0.1828 0.7123 0.059 Uiso 1 1 calc R
H12C H 0.9150 0.2080 0.6031 0.059 Uiso 1 1 calc R
C13 C 0.75060(16) 0.32133(12) 0.53068(14) 0.0248(5) Uani 1 1 d .
H13A H 0.8220 0.3342 0.5792 0.030 Uiso 1 1 calc R
C14 C 0.78525(16) 0.29887(13) 0.42119(14) 0.0317(5) Uani 1 1 d .
H14A H 0.8323 0.2455 0.4263 0.048 Uiso 1 1 calc R
H14B H 0.8293 0.3477 0.3960 0.048 Uiso 1 1 calc R
H14C H 0.7163 0.2891 0.3712 0.048 Uiso 1 1 calc R
C15 C 0.67827(16) 0.40549(12) 0.51947(14) 0.0233(5) Uani 1 1 d .
H15A H 0.6252 0.4015 0.4520 0.028 Uiso 1 1 calc R
C16 C 0.66759(16) 0.47922(12) 0.68240(14) 0.0258(5) Uani 1 1 d .
C17 C 0.74958(16) 0.48933(12) 0.51561(13) 0.0258(5) Uani 1 1 d .
H17A H 0.8267 0.4749 0.4941 0.031 Uiso 1 1 calc R
C18 C 0.71418(18) 0.42731(14) 0.78036(14) 0.0372(6) Uani 1 1 d .
H18A H 0.7690 0.3834 0.7609 0.056 Uiso 1 1 calc R
H18B H 0.6508 0.3978 0.8097 0.056 Uiso 1 1 calc R
H18C H 0.7528 0.4673 0.8336 0.056 Uiso 1 1 calc R
C19 C 0.58134(16) 0.54747(13) 0.70685(15) 0.0359(5) Uani 1 1 d .
H19A H 0.5544 0.5800 0.6420 0.054 Uiso 1 1 calc R
H19B H 0.6174 0.5883 0.7605 0.054 Uiso 1 1 calc R
H19C H 0.5162 0.5185 0.7339 0.054 Uiso 1 1 calc R
C20 C 0.69004(18) 0.55823(13) 0.44041(14) 0.0370(6) Uani 1 1 d .
H20A H 0.7392 0.6102 0.4395 0.056 Uiso 1 1 calc R
H20B H 0.6170 0.5749 0.4649 0.056 Uiso 1 1 calc R
H20C H 0.6758 0.5337 0.3687 0.056 Uiso 1 1 calc R
C21 C 0.84016(17) 0.57330(13) 0.67482(16) 0.0319(5) Uani 1 1 d .
C22 C 0.93574(17) 0.59971(14) 0.61161(16) 0.0443(6) Uani 1 1 d .
H22A H 0.9873 0.6407 0.6533 0.066 Uiso 1 1 calc R
H22B H 0.9033 0.6282 0.5456 0.066 Uiso 1 1 calc R
H22C H 0.9788 0.5474 0.5949 0.066 Uiso 1 1 calc R
O1 O -0.00947(14) 0.15468(12) 0.30878(13) 0.0708(6) Uani 1 1 d .
O2 O 0.09132(14) 0.15301(12) 0.17749(13) 0.0665(5) Uani 1 1 d .
O3 O 0.48068(11) 0.23011(8) 0.65620(10) 0.0317(4) Uani 1 1 d .
O4 O 0.57762(11) 0.23579(7) 0.51239(9) 0.0243(3) Uani 1 1 d .
O5 O 0.61085(10) 0.42059(8) 0.60450(9) 0.0273(3) Uani 1 1 d .
O6 O 0.83651(11) 0.60101(9) 0.76537(11) 0.0415(4) Uani 1 1 d .

loop_
_atom_site_aniso_label
_atom_site_aniso_U_11
_atom_site_aniso_U_22
_atom_site_aniso_U_33
_atom_site_aniso_U_23
_atom_site_aniso_U_13
_atom_site_aniso_U_12
N1 0.0285(12) 0.0620(14) 0.0503(14) -0.0086(11) -0.0012(11) 0.0006(10)
N2 0.0232(10) 0.0291(10) 0.0232(9) -0.0041(7) 0.0020(8) -0.0038(8)
C1 0.0240(12) 0.0338(13) 0.0343(13) -0.0043(10) -0.0026(11) 0.0027(10)
C2 0.0268(13) 0.0381(14) 0.0413(14) -0.0013(11) 0.0097(11) 0.0012(10)
C3 0.0291(14) 0.0296(13) 0.0289(12) 0.0018(10) 0.0061(11) -0.0012(11)
C4 0.0275(12) 0.0174(11) 0.0266(12) 0.0002(8) 0.0074(10) 0.0007(9)
C5 0.0292(13) 0.0240(12) 0.0284(12) 0.0002(9) 0.0066(10) -0.0026(10)
C6 0.0337(14) 0.0318(13) 0.0281(13) -0.0008(10) 0.0045(11) 0.0014(11)
C7 0.0249(12) 0.0191(11) 0.0293(13) 0.0014(9) 0.0062(10) -0.0001(9)
C8 0.0217(11) 0.0307(13) 0.0207(11) -0.0035(9) 0.0004(9) -0.0008(9)
C9 0.0326(13) 0.0280(12) 0.0228(11) -0.0010(9) 0.0035(10) 0.0033(10)
C10 0.0470(14) 0.0270(13) 0.0309(12) 0.0005(10) 0.0079(11) 0.0055(12)
C11 0.0686(19) 0.0305(14) 0.0582(16) 0.0000(12) 0.0269(14) -0.0010(13)
C12 0.0374(14) 0.0406(14) 0.0382(13) 0.0008(10) 0.0005(11) 0.0080(11)
C13 0.0239(11) 0.0275(12) 0.0233(11) -0.0028(9) 0.0047(9) -0.0032(10)
C14 0.0335(12) 0.0318(12) 0.0313(12) -0.0015(9) 0.0101(10) -0.0030(10)
C15 0.0210(11) 0.0276(12) 0.0217(11) 0.0001(9) 0.0037(9) -0.0018(10)
C16 0.0253(12) 0.0260(12) 0.0264(11) -0.0040(9) 0.0036(10) -0.0035(10)
C17 0.0257(12) 0.0283(12) 0.0235(11) -0.0017(9) 0.0040(9) -0.0042(10)
C18 0.0394(14) 0.0424(14) 0.0309(13) 0.0056(10) 0.0083(11) -0.0005(12)
C19 0.0288(13) 0.0381(13) 0.0416(13) -0.0107(10) 0.0077(10) 0.0026(11)
C20 0.0478(15) 0.0291(13) 0.0331(12) 0.0024(10) 0.0002(11) -0.0091(11)
C21 0.0245(12) 0.0342(13) 0.0360(13) -0.0048(11) -0.0004(10) 0.0007(11)
C22 0.0361(14) 0.0484(15) 0.0484(15) -0.0119(11) 0.0050(12) -0.0138(12)
O1 0.0298(10) 0.1184(17) 0.0634(12) -0.0057(10) 0.0019(9) -0.0107(10)
O2 0.0458(11) 0.1085(15) 0.0428(11) -0.0232(10) -0.0043(9) -0.0015(10)
O3 0.0343(9) 0.0400(9) 0.0221(8) -0.0012(6) 0.0082(7) -0.0051(7)
O4 0.0227(8) 0.0271(8) 0.0237(7) 0.0000(6) 0.0049(6) -0.0030(6)
O5 0.0251(8) 0.0282(8) 0.0298(8) -0.0046(6) 0.0079(6) -0.0016(6)
O6 0.0348(10) 0.0526(10) 0.0368(9) -0.0178(7) 0.0030(7) -0.0041(8)

loop_
_atom_type_symbol
_atom_type_description
_atom_type_scat_dispersion_real
_atom_type_scat_dispersion_imag
_atom_type_scat_source
C C 0.0033 0.0016 'International Tables Vol C Tables 4.2.6.8 and 6.1.1.4'
H H 0.0000 0.0000 'International Tables Vol C Tables 4.2.6.8 and 6.1.1.4'
N N 0.0061 0.0033 'International Tables Vol C Tables 4.2.6.8 and 6.1.1.4'
O O 0.0106 0.0060 'International Tables Vol C Tables 4.2.6.8 and 6.1.1.4'

loop_
_geom_angle_atom_site_label_1
_geom_angle_atom_site_label_2
_geom_angle_atom_site_label_3
_geom_angle
O2 N1 O1 123.1(2)
O2 N1 C1 118.7(2)
O1 N1 C1 118.07(19)
C21 N2 C17 125.92(16)
C21 N2 C16 123.09(15)
C17 N2 C16 110.84(14)
C6 C1 C2 123.0(2)
C6 C1 N1 118.53(19)
C2 C1 N1 118.5(2)
C3 C2 C1 117.7(2)
C2 C3 C4 120.76(19)
C3 C4 C5 119.69(19)
C3 C4 C7 118.11(17)
C5 C4 C7 122.19(18)
C6 C5 C4 120.26(19)
C1 C6 C5 118.56(19)
O3 C7 O4 125.43(18)
O3 C7 C4 123.61(18)
O4 C7 C4 110.96(16)
O4 C8 C13 106.66(14)
O4 C8 C9 107.32(14)
C13 C8 C9 115.20(15)
C10 C9 C8 110.30(16)
C10 C9 C12 110.95(16)
C8 C9 C12 110.67(15)
C11 C10 C9 124.66(19)
C8 C13 C14 112.60(15)
C8 C13 C15 112.30(15)
C14 C13 C15 107.79(14)
O5 C15 C17 104.11(14)
O5 C15 C13 114.45(14)
C17 C15 C13 113.58(15)
O5 C16 N2 103.06(13)
O5 C16 C19 107.52(15)
N2 C16 C19 112.58(15)
O5 C16 C18 109.45(15)
N2 C16 C18 111.64(16)
C19 C16 C18 112.08(16)
N2 C17 C20 113.03(15)
N2 C17 C15 101.13(14)
C20 C17 C15 112.32(16)
O6 C21 N2 122.25(19)
O6 C21 C22 121.02(19)
N2 C21 C22 116.71(17)
C7 O4 C8 117.88(14)
C15 O5 C16 111.46(13)

loop_
_geom_bond_atom_site_label_1
_geom_bond_atom_site_label_2
_geom_bond_distance
N1 O2 1.223(2)
N1 O1 1.226(2)
N1 C1 1.473(2)
N2 C21 1.354(2)
N2 C17 1.472(2)
N2 C16 1.480(2)
C1 C6 1.372(3)
C1 C2 1.388(2)
C2 C3 1.383(3)
C3 C4 1.390(2)
C4 C5 1.394(2)
C4 C7 1.499(3)
C5 C6 1.383(2)
C7 O3 1.2007(19)
C7 O4 1.345(2)
C8 O4 1.472(2)
C8 C13 1.521(2)
C8 C9 1.532(2)
C9 C10 1.498(3)
C9 C12 1.534(3)
C10 C11 1.303(3)
C13 C14 1.532(2)
C13 C15 1.535(2)
C15 O5 1.4301(19)
C15 C17 1.531(2)
C16 O5 1.436(2)
C16 C19 1.509(2)
C16 C18 1.520(2)
C17 C20 1.531(2)
C21 O6 1.229(2)
C21 C22 1.509(3)

loop_
_cod_related_entry_id
_cod_related_entry_database
_cod_related_entry_code
1 ChemSpider 4407999
